data_2217065
loop_
_publ_author_name
'Shi-ying Ma'
'Ze-Bao Zheng'
'Ji-Kun Li'

_publ_section_title
;Sodium
 (1<i>R</i>,2<i>S</i>,5<i>S</i>)-2-hydroxy-6,6-dimethylbicyclo[3.1.1]heptane-2-carboxylate
 pentahydrate
;
_journal_coeditor_code GK2115
_journal_issue 1
_journal_name_full 'Acta Crystallographica Section E'
_journal_page_first m92
_journal_page_last m92
_journal_paper_doi 10.1107/S1600536807063775
_journal_volume 64
_journal_year 2008
_chemical_formula_iupac 'Na +, C10 H15 O3 -, 5H2 O'
_chemical_formula_moiety 'Na +, C10 H15 O3 -, 5(H2 O)'
_chemical_formula_sum 'C10 H25 Na O8'
_chemical_formula_weight 296.29
_chemical_melting_point 350
_chemical_name_systematic
;
Sodium (1R,2S,5S)-2-hydroxy-6,6-dimethylbicyclo[3.1.1]heptane-2-carboxylate
pentahydrate
;
_space_group_IT_number 4
_symmetry_cell_setting monoclinic
_symmetry_space_group_name_Hall 'P 2yb'
_symmetry_space_group_name_H-M 'P 1 21 1'
_atom_sites_solution_hydrogens geom
_atom_sites_solution_primary direct
_atom_sites_solution_secondary difmap
_cell_angle_alpha 90.00
_cell_angle_beta 93.037(7)
_cell_angle_gamma 90.00
_cell_formula_units_Z 2
_cell_length_a 6.647(3)
_cell_length_b 6.976(3)
_cell_length_c 16.608(7)
_cell_measurement_reflns_used 1420
_cell_measurement_temperature 295
_cell_measurement_theta_max 22.388
_cell_measurement_theta_min 3.069
_cell_volume 769.0(6)
_computing_cell_refinement 'SMART (Siemens, 1996'
_computing_data_collection 'SMART (Siemens, 1996)'
_computing_data_reduction 'SAINT (Siemens, 1996)'
_computing_molecular_graphics 'SHELXTL (Sheldrick, 1997b)'
_computing_publication_material 'SHELXTL (Sheldrick, 1997b)'
_computing_structure_refinement 'SHELXL97 (Sheldrick, 1997a)'
_computing_structure_solution 'SHELXS97 (Sheldrick, 1997a)'
_diffrn_ambient_temperature 295
_diffrn_measured_fraction_theta_full 0.999
_diffrn_measured_fraction_theta_max 0.999
_diffrn_measurement_device_type 'Bruker SMART CCD area-detector'
_diffrn_measurement_method '\f and \w scans'
_diffrn_radiation_monochromator graphite
_diffrn_radiation_source 'fine-focus sealed tube'
_diffrn_radiation_type MoK\a
_diffrn_radiation_wavelength 0.71073
_diffrn_reflns_av_R_equivalents 0.0386
_diffrn_reflns_av_sigmaI/netI 0.0428
_diffrn_reflns_limit_h_max 7
_diffrn_reflns_limit_h_min -7
_diffrn_reflns_limit_k_max 8
_diffrn_reflns_limit_k_min -5
_diffrn_reflns_limit_l_max 19
_diffrn_reflns_limit_l_min -16
_diffrn_reflns_number 4017
_diffrn_reflns_theta_full 25.05
_diffrn_reflns_theta_max 25.05
_diffrn_reflns_theta_min 2.46
_diffrn_standards_decay_% 0
_diffrn_standards_number 0
_exptl_absorpt_coefficient_mu 0.132
_exptl_absorpt_correction_T_max 0.987
_exptl_absorpt_correction_T_min 0.981
_exptl_absorpt_correction_type multi-scan
_exptl_absorpt_process_details '(SADABS; Sheldrick, 1996)'
_exptl_crystal_colour colourless
_exptl_crystal_density_diffrn 1.280
_exptl_crystal_density_method 'not measured'
_exptl_crystal_description block
_exptl_crystal_F_000 320
_exptl_crystal_size_max 0.15
_exptl_crystal_size_mid 0.12
_exptl_crystal_size_min 0.10
_refine_diff_density_max 0.213
_refine_diff_density_min -0.235
_refine_ls_extinction_method none
_refine_ls_goodness_of_fit_ref 1.025
_refine_ls_hydrogen_treatment constr
_refine_ls_matrix_type full
_refine_ls_number_parameters 173
_refine_ls_number_reflns 1479
_refine_ls_number_restraints 0
_refine_ls_restrained_S_all 1.019
_refine_ls_R_factor_all 0.0487
_refine_ls_R_factor_gt 0.0416
_refine_ls_shift/su_max 0.000
_refine_ls_shift/su_mean 0.000
_refine_ls_structure_factor_coef Fsqd
_refine_ls_weighting_details 'calc w=1/[\s^2^(Fo^2^)+(0.0690P)^2^+0.0010P] where P=(Fo^2^+2Fc^2^)/3'
_refine_ls_weighting_scheme calc
_refine_ls_wR_factor_gt 0.1013
_refine_ls_wR_factor_ref 0.1065
_reflns_number_gt 1284
_reflns_number_total 1479
_reflns_threshold_expression I>2\s(I)
_cod_data_source_file gk2115.cif
_cod_data_source_block I
_cod_original_sg_symbol_H-M 'P 21'
_cod_database_code 2217065
_cod_database_fobs_code 2217065

loop_
_symmetry_equiv_pos_as_xyz
'x, y, z'
'-x, y+1/2, -z'

loop_
_atom_site_type_symbol
_atom_site_label
_atom_site_fract_x
_atom_site_fract_y
_atom_site_fract_z
_atom_site_U_iso_or_equiv
_atom_site_adp_type
_atom_site_calc_flag
_atom_site_refinement_flags
_atom_site_occupancy
Na Na1 -0.00585(18) 0.5552(2) 1.00549(8) 0.0409(3) Uani d . 1
O O1 0.6546(3) 0.2810(4) 0.82272(12) 0.0526(6) Uani d . 1
O O2 0.3527(3) 0.4065(3) 0.83467(12) 0.0430(6) Uani d . 1
O O3 0.3247(3) -0.0018(3) 0.77372(14) 0.0440(6) Uani d . 1
H H3 0.2070 0.0084 0.7855 0.066 Uiso calc R 1
O O4 -0.0358(3) 0.5789(4) 0.85286(14) 0.0507(6) Uani d D 1
H H9 -0.1268 0.4968 0.8404 0.061 Uiso d RD 1
H H10 0.0723 0.5321 0.8360 0.061 Uiso d RD 1
O O5 -0.2377(3) 0.3046(4) 0.98716(11) 0.0426(5) Uani d D 1
H H11 -0.2909 0.2932 0.9397 0.051 Uiso d RD 1
H H12 -0.3323 0.2808 1.0182 0.051 Uiso d RD 1
O O6 0.2300(3) 0.3093(4) 0.98658(11) 0.0417(5) Uani d D 1
H H13 0.2944 0.3309 0.9446 0.050 Uiso d RD 1
H H14 0.3195 0.2885 1.0240 0.050 Uiso d RD 1
O O7 0.0435(3) 0.4926(3) 1.15078(13) 0.0474(6) Uani d D 1
H H15 0.0819 0.3783 1.1605 0.057 Uiso d RD 1
H H16 0.1382 0.5627 1.1707 0.057 Uiso d RD 1
O O8 0.4976(3) 0.7554(3) 0.88678(12) 0.0493(6) Uani d D 1
H H17 0.4586 0.6483 0.8672 0.059 Uiso d RD 1
H H18 0.4541 0.8403 0.8536 0.059 Uiso d RD 1
C C1 0.4727(4) 0.2977(5) 0.80066(15) 0.0352(6) Uani d . 1
C C2 0.3845(5) 0.1694(4) 0.73196(18) 0.0356(7) Uani d . 1
C C3 0.2004(4) 0.2543(5) 0.68807(17) 0.0384(7) Uani d . 1
H H3A 0.0894 0.2849 0.7224 0.046 Uiso calc R 1
C C4 0.1419(5) 0.1285(6) 0.6148(2) 0.0527(9) Uani d . 1
H H4A 0.1791 -0.0053 0.6212 0.063 Uiso calc R 1
H H4B 0.0028 0.1423 0.5948 0.063 Uiso calc R 1
C C5 0.2921(5) 0.2488(6) 0.56934(18) 0.0541(10) Uani d . 1
H H5 0.2527 0.2741 0.5126 0.065 Uiso calc R 1
C C6 0.4990(6) 0.1655(7) 0.58425(18) 0.0586(11) Uani d . 1
H H6A 0.5982 0.2592 0.5692 0.070 Uiso calc R 1
H H6B 0.5124 0.0540 0.5501 0.070 Uiso calc R 1
C C7 0.5440(5) 0.1063(5) 0.67306(18) 0.0451(8) Uani d . 1
H H7A 0.5565 -0.0321 0.6755 0.054 Uiso calc R 1
H H7B 0.6730 0.1603 0.6913 0.054 Uiso calc R 1
C C8 0.2550(5) 0.4173(5) 0.62814(18) 0.0463(8) Uani d . 1
C C9 0.4265(6) 0.5520(6) 0.6499(2) 0.0581(9) Uani d . 1
H H9A 0.3882 0.6371 0.6919 0.087 Uiso calc R 1
H H9B 0.4581 0.6253 0.6033 0.087 Uiso calc R 1
H H9C 0.5426 0.4794 0.6685 0.087 Uiso calc R 1
C C10 0.0681(7) 0.5319(7) 0.6031(3) 0.0742(12) Uani d . 1
H H10A 0.0984 0.6187 0.5605 0.111 Uiso calc R 1
H H10B 0.0250 0.6035 0.6485 0.111 Uiso calc R 1
H H10C -0.0373 0.4462 0.5845 0.111 Uiso calc R 1

loop_
_atom_site_aniso_label
_atom_site_aniso_U_11
_atom_site_aniso_U_22
_atom_site_aniso_U_33
_atom_site_aniso_U_12
_atom_site_aniso_U_13
_atom_site_aniso_U_23
Na1 0.0433(6) 0.0359(7) 0.0437(6) 0.0011(5) 0.0047(4) -0.0013(6)
O1 0.0472(12) 0.0610(16) 0.0483(12) 0.0079(13) -0.0090(9) -0.0138(12)
O2 0.0484(12) 0.0462(14) 0.0348(11) 0.0040(11) 0.0068(9) -0.0075(10)
O3 0.0505(13) 0.0341(13) 0.0482(13) 0.0017(10) 0.0094(10) 0.0087(10)
O4 0.0494(12) 0.0487(15) 0.0547(13) 0.0013(12) 0.0076(10) -0.0040(12)
O5 0.0366(10) 0.0505(13) 0.0409(10) -0.0013(12) 0.0025(8) 0.0008(12)
O6 0.0373(10) 0.0504(13) 0.0378(10) 0.0015(11) 0.0056(8) 0.0033(12)
O7 0.0507(13) 0.0440(15) 0.0478(13) -0.0012(11) 0.0050(10) -0.0024(11)
O8 0.0604(13) 0.0484(16) 0.0381(11) -0.0009(12) -0.0061(9) -0.0015(11)
C1 0.0416(15) 0.0360(16) 0.0282(13) 0.0043(16) 0.0039(11) 0.0026(15)
C2 0.0421(16) 0.0299(17) 0.0352(15) -0.0014(13) 0.0051(12) 0.0011(13)
C3 0.0433(15) 0.038(2) 0.0336(14) -0.0013(14) 0.0033(11) 0.0007(14)
C4 0.059(2) 0.053(2) 0.0450(19) -0.0102(18) -0.0072(15) -0.0052(17)
C5 0.073(2) 0.062(3) 0.0261(15) -0.011(2) 0.0004(14) -0.0043(17)
C6 0.070(2) 0.072(3) 0.0349(17) -0.006(2) 0.0152(16) -0.0166(18)
C7 0.0505(17) 0.047(2) 0.0384(17) 0.0018(16) 0.0111(14) -0.0071(15)
C8 0.064(2) 0.041(2) 0.0325(16) -0.0047(18) -0.0039(15) 0.0069(15)
C9 0.093(2) 0.044(2) 0.0376(17) -0.016(2) 0.0028(16) 0.0096(17)
C10 0.101(3) 0.062(3) 0.058(2) 0.018(3) -0.014(2) 0.010(2)

loop_
_atom_type_symbol
_atom_type_description
_atom_type_scat_dispersion_real
_atom_type_scat_dispersion_imag
_atom_type_scat_source
C C 0.0033 0.0016 'International Tables Vol C Tables 4.2.6.8 and 6.1.1.4'
H H 0.0000 0.0000 'International Tables Vol C Tables 4.2.6.8 and 6.1.1.4'
O O 0.0106 0.0060 'International Tables Vol C Tables 4.2.6.8 and 6.1.1.4'
Na Na 0.0362 0.0249 'International Tables Vol C Tables 4.2.6.8 and 6.1.1.4'

loop_
_geom_angle_atom_site_label_1
_geom_angle_atom_site_label_2
_geom_angle_atom_site_label_3
_geom_angle_site_symmetry_1
_geom_angle_site_symmetry_3
_geom_angle
O6 Na1 O5 2_557 . 99.06(9)
O5 Na1 O6 . . 82.94(9)
O6 Na1 O5 2_557 2_557 82.86(9)
O6 Na1 O5 . 2_557 94.79(9)
O6 Na1 O7 2_557 . 97.62(9)
O5 Na1 O7 . . 92.74(9)
O6 Na1 O7 . . 86.92(8)
O5 Na1 O7 2_557 . 91.40(9)
O6 Na1 O4 2_557 . 89.44(9)
O5 Na1 O4 . . 84.40(9)
O6 Na1 O4 . . 86.10(9)
O5 Na1 O4 2_557 . 91.19(9)
O7 Na1 O4 . . 172.73(11)
O6 Na1 Na1 2_557 2_547 141.31(8)
O5 Na1 Na1 . 2_547 42.58(6)
O6 Na1 Na1 . 2_547 41.36(6)
O5 Na1 Na1 2_557 2_547 135.80(8)
O7 Na1 Na1 . 2_547 82.63(8)
O4 Na1 Na1 . 2_547 90.79(8)
O6 Na1 Na1 2_557 2_557 42.06(6)
O5 Na1 Na1 . 2_557 139.07(8)
O6 Na1 Na1 . 2_557 134.67(9)
O5 Na1 Na1 2_557 2_557 41.80(6)
O7 Na1 Na1 . 2_557 103.09(8)
O4 Na1 Na1 . 2_557 83.32(8)
Na1 Na1 Na1 2_547 2_557 173.37(8)
C2 O3 H3 . . 109.5
Na1 O4 H9 . . 102.5
Na1 O4 H10 . . 106.3
H9 O4 H10 . . 105.3
Na1 O5 H11 . . 115.4
Na1 O5 H11 2_547 . 103.2
Na1 O5 H12 . . 124.7
Na1 O5 H12 2_547 . 110.5
H11 O5 H12 . . 105.0
Na1 O6 H13 2_547 . 122.3
Na1 O6 H13 . . 110.3
Na1 O6 H14 2_547 . 104.7
Na1 O6 H14 . . 118.1
H13 O6 H14 . . 105.5
Na1 O7 H15 . . 112.1
Na1 O7 H16 . . 109.8
H15 O7 H16 . . 104.8
H17 O8 H18 . . 106.1
O1 C1 O2 . 1 123.5(3)
O1 C1 O2 . . 123.5(3)
O1 C1 C2 . . 119.1(3)
O2 C1 C2 1 . 117.2(2)
O2 C1 C2 . . 117.2(2)
O3 C2 C3 . . 108.6(2)
O3 C2 C1 . . 103.2(2)
C3 C2 C1 . . 113.3(3)
O3 C2 C7 . . 106.5(3)
C3 C2 C7 . . 111.8(3)
C1 C2 C7 . . 112.8(3)
C2 C3 C4 . . 108.8(3)
C2 C3 C8 . . 112.5(2)
C4 C3 C8 . . 88.2(2)
C2 C3 H3A . . 114.8
C4 C3 H3A . . 114.8
C8 C3 H3A . . 114.8
C5 C4 C3 . . 86.2(3)
C5 C4 H4A . . 114.3
C3 C4 H4A . . 114.3
C5 C4 H4B . . 114.3
C3 C4 H4B . . 114.3
H4A C4 H4B . . 111.4
C6 C5 C4 . . 108.8(3)
C6 C5 C8 . . 111.3(3)
C4 C5 C8 . . 88.6(3)
C6 C5 H5 . . 115.1
C4 C5 H5 . . 115.1
C8 C5 H5 . . 115.1
C5 C6 C7 . . 113.0(3)
C5 C6 H6A . . 109.0
C7 C6 H6A . . 109.0
C5 C6 H6B . . 109.0
C7 C6 H6B . . 109.0
H6A C6 H6B . . 107.8
C2 C7 C6 . . 115.1(3)
C2 C7 H7A . . 108.5
C6 C7 H7A . . 108.5
C2 C7 H7B . . 108.5
C6 C7 H7B . . 108.5
H7A C7 H7B . . 107.5
C9 C8 C10 . . 109.6(3)
C9 C8 C5 . . 118.6(3)
C10 C8 C5 . . 112.4(3)
C9 C8 C3 . . 119.9(3)
C10 C8 C3 . . 110.1(3)
C5 C8 C3 . . 84.3(2)
C8 C9 H9A . . 109.5
C8 C9 H9B . . 109.5
H9A C9 H9B . . 109.5
C8 C9 H9C . . 109.5
H9A C9 H9C . . 109.5
H9B C9 H9C . . 109.5
C8 C10 H10A . . 109.5
C8 C10 H10B . . 109.5
H10A C10 H10B . . 109.5
C8 C10 H10C . . 109.5
H10A C10 H10C . . 109.5
H10B C10 H10C . . 109.5

loop_
_geom_bond_atom_site_label_1
_geom_bond_atom_site_label_2
_geom_bond_site_symmetry_2
_geom_bond_distance
Na1 O5 . 2.340(3)
Na1 O6 . 2.356(3)
Na1 O7 . 2.457(3)
Na1 O4 . 2.538(3)
Na1 Na1 2_547 3.4939(15)
Na1 Na1 2_557 3.4939(15)
O1 C1 . 1.250(3)
O2 C1 . 1.257(4)
O3 C2 . 1.447(4)
O3 H3 . 0.8200
O4 H9 . 0.8500
O4 H10 . 0.8500
O5 Na1 2_547 2.375(3)
O5 H11 . 0.8500
O5 H12 . 0.8499
O6 Na1 2_547 2.324(3)
O6 H13 . 0.8500
O6 H14 . 0.8499
O7 H15 . 0.8500
O7 H16 . 0.8501
O8 H17 . 0.8499
O8 H18 . 0.8498
C1 C2 . 1.541(4)
C2 C3 . 1.512(4)
C2 C7 . 1.544(4)
C3 C4 . 1.534(5)
C3 C8 . 1.566(4)
C3 H3A . 0.9800
C4 C5 . 1.533(5)
C4 H4A . 0.9700
C4 H4B . 0.9700
C5 C6 . 1.502(5)
C5 C8 . 1.556(5)
C5 H5 . 0.9800
C6 C7 . 1.545(5)
C6 H6A . 0.9700
C6 H6B . 0.9700
C7 H7A . 0.9700
C7 H7B . 0.9700
C8 C9 . 1.507(5)
C8 C10 . 1.517(6)
C9 H9A . 0.9600
C9 H9B . 0.9600
C9 H9C . 0.9600
C10 H10A . 0.9600
C10 H10B . 0.9600
C10 H10C . 0.9600

loop_
_geom_hbond_atom_site_label_D
_geom_hbond_atom_site_label_H
_geom_hbond_atom_site_label_A
_geom_hbond_site_symmetry_A
_geom_hbond_distance_DH
_geom_hbond_distance_HA
_geom_hbond_distance_DA
_geom_hbond_angle_DHA
O8 H18 O3 1_565 0.85 1.90 2.737(3) 170
O8 H17 O2 1 0.85 1.90 2.741(3) 173
O7 H16 O1 2_657 0.85 2.05 2.859(4) 158
O7 H15 O4 2_547 0.85 2.12 2.887(4) 150
O6 H14 O8 2_647 0.85 1.88 2.727(3) 175
O6 H13 O2 1 0.85 1.96 2.776(3) 161
O5 H12 O8 2_547 0.85 1.98 2.805(3) 164
O5 H11 O1 1_455 0.85 1.96 2.791(3) 166
O4 H10 O2 1 0.85 2.06 2.879(3) 161
O4 H9 O1 1_455 0.85 2.10 2.949(4) 174
O3 H3 O7 2_547 0.82 2.02 2.809(3) 161

loop_
_geom_torsion_atom_site_label_1
_geom_torsion_atom_site_label_2
_geom_torsion_atom_site_label_3
_geom_torsion_atom_site_label_4
_geom_torsion_site_symmetry_1
_geom_torsion_site_symmetry_4
_geom_torsion
O6 Na1 O5 Na1 2_557 2_547 -174.16(10)
O6 Na1 O5 Na1 . 2_547 10.56(7)
O7 Na1 O5 Na1 . 2_547 -76.00(9)
O4 Na1 O5 Na1 . 2_547 97.30(9)
Na1 Na1 O5 Na1 2_557 2_547 170.35(13)
O5 Na1 O6 Na1 . 2_547 -10.82(7)
O5 Na1 O6 Na1 2_557 2_547 173.48(10)
O7 Na1 O6 Na1 . 2_547 82.33(9)
O4 Na1 O6 Na1 . 2_547 -95.64(9)
Na1 Na1 O6 Na1 2_557 2_547 -172.26(12)
O2 O2 C1 O1 1 . 0.0(7)
O2 O2 C1 C2 1 . 0.0(6)
O1 C1 C2 O3 . . 87.1(3)
O2 C1 C2 O3 1 . -88.8(3)
O2 C1 C2 O3 . . -88.8(3)
O1 C1 C2 C3 . . -155.6(3)
O2 C1 C2 C3 1 . 28.4(4)
O2 C1 C2 C3 . . 28.4(4)
O1 C1 C2 C7 . . -27.4(4)
O2 C1 C2 C7 1 . 156.7(3)
O2 C1 C2 C7 . . 156.7(3)
O3 C2 C3 C4 . . -73.2(3)
C1 C2 C3 C4 . . 172.8(3)
C7 C2 C3 C4 . . 44.0(3)
O3 C2 C3 C8 . . -169.2(2)
C1 C2 C3 C8 . . 76.8(3)
C7 C2 C3 C8 . . -52.0(4)
C2 C3 C4 C5 . . -86.5(3)
C8 C3 C4 C5 . . 26.7(3)
C3 C4 C5 C6 . . 85.2(3)
C3 C4 C5 C8 . . -26.9(2)
C4 C5 C6 C7 . . -42.5(4)
C8 C5 C6 C7 . . 53.6(4)
O3 C2 C7 C6 . . 126.2(3)
C3 C2 C7 C6 . . 7.8(4)
C1 C2 C7 C6 . . -121.3(3)
C5 C6 C7 C2 . . -8.5(5)
C6 C5 C8 C9 . . 37.7(4)
C4 C5 C8 C9 . . 147.3(3)
C6 C5 C8 C10 . . 167.4(3)
C4 C5 C8 C10 . . -83.0(4)
C6 C5 C8 C3 . . -83.3(3)
C4 C5 C8 C3 . . 26.3(2)
C2 C3 C8 C9 . . -36.5(4)
C4 C3 C8 C9 . . -146.1(3)
C2 C3 C8 C10 . . -164.9(3)
C4 C3 C8 C10 . . 85.4(3)
C2 C3 C8 C5 . . 83.3(3)
C4 C3 C8 C5 . . -26.3(2)
